data_9005263
loop_
_publ_author_name
'Tazzoli, V.'
'Domeneghetti, M. C.'
'Mazzi, F.'
'Cannillo, E.'

_publ_section_title
;
 The crystal structure of chiavennite
;
_journal_name_full 'European Journal of Mineralogy'
_journal_page_first 1339
_journal_page_last 1334
_journal_volume 7
_journal_year 1995
_chemical_formula_sum 'Be2 Ca H6 Mn O17 Si5'
_chemical_name_mineral Chiavennite
_space_group_IT_number 60
_symmetry_space_group_name_Hall '-P 2bc 2n'
_symmetry_space_group_name_H-M 'P n a b'
_cell_angle_alpha 90
_cell_angle_beta 90
_cell_angle_gamma 90
_cell_formula_units_Z 4
_cell_length_a 8.729
_cell_length_b 31.326
_cell_length_c 4.903
_cell_volume 1340.699
_database_code_amcsd 0006609
_exptl_crystal_density_diffrn 2.613
_cod_original_formula_sum 'Ca Mn Be2 Si5 O17 H6'
_cod_database_code 9005263

loop_
_space_group_symop_operation_xyz
x,y,z
1/2+x,-y,z
1/2-x,y,-z
x,1/2+y,1/2-z
-x,1/2-y,1/2+z
1/2-x,1/2+y,1/2+z
1/2+x,1/2-y,1/2-z
-x,-y,-z

loop_
_atom_site_aniso_label
_atom_site_aniso_U_11
_atom_site_aniso_U_22
_atom_site_aniso_U_33
_atom_site_aniso_U_12
_atom_site_aniso_U_13
_atom_site_aniso_U_23
Ca 0.02750 0.01380 0.01380 0.00000 0.00040 0.00000
Mn 0.02340 0.01220 0.00990 -0.00180 0.00000 0.00050
Be 0.01660 0.00750 0.00290 -0.00100 0.00560 -0.00300
Si1 0.01700 0.01000 0.01010 0.00000 -0.00140 0.00000
Si2 0.02220 0.01130 0.02180 0.00220 0.00230 0.00090
Si3 0.02130 0.01200 0.02500 -0.00050 -0.00280 0.00130
O1 0.01690 0.01240 0.01710 -0.00110 -0.00190 -0.00390
O2 0.01960 0.01230 0.01390 0.00110 -0.00070 -0.00150
O3 0.03570 0.04310 0.04370 0.00110 -0.01360 -0.01490
O4 0.02940 0.01900 0.03710 0.00000 0.00880 0.00000
O5 0.07680 0.03140 0.12360 0.00000 0.08210 0.00000
O6 0.11390 0.05100 0.14970 0.00000 -0.10320 0.00000
O7 0.03500 0.01410 0.05340 -0.00260 0.00910 -0.01090
O8 0.02500 0.01320 0.02390 -0.00330 0.00430 -0.00580
O-H 0.02660 0.01620 0.01920 0.00170 -0.00290 -0.00010
Wat 0.04310 0.03220 0.03590 0.00980 -0.00320 -0.01390

loop_
_atom_site_label
_atom_site_fract_x
_atom_site_fract_y
_atom_site_fract_z
_atom_site_U_iso_or_equiv
_atom_site_type_symbol
_atom_site_attached_hydrogens
Ca 0.25000 0.08790 0.00000 0.01830 Ca 0
Mn 0.00000 0.00000 0.00000 0.01520 Mn 0
Be -0.00030 0.05720 -0.42980 0.00900 Be 0
Si1 0.25000 0.00130 0.50000 0.01240 Si 0
Si2 0.58380 0.23220 0.10470 0.01850 Si 0
Si3 0.14250 -0.13510 0.24360 0.01940 Si 0
O1 0.13920 -0.02790 0.31340 0.01550 O 0
O2 0.15170 0.03240 -0.29570 0.01530 O 0
O3 0.04140 0.23910 0.13470 0.04090 O 0
O4 0.25000 -0.24780 0.00000 0.02850 O 0
O5 0.25000 -0.11870 0.00000 0.07730 O 0
O6 0.25000 -0.13870 0.50000 0.10490 O 0
O7 0.08000 -0.18240 0.17730 0.03420 O 0
O8 0.00050 -0.10440 0.29050 0.02070 O 0
O-H 0.01250 0.05810 0.24300 0.02070 O 1
Wat 0.15810 0.14740 0.26020 0.03710 O 2

loop_
_cod_changelog_entry_id
_cod_changelog_entry_author
_cod_changelog_entry_date
_cod_changelog_entry_text
1
;cod-tools version 3.8.0
Id: cif_guess_AMCSD_atom_types 9574 2023-05-10 09:00:05Z saulius
;
2023-05-10T18:49:55+03:00
;Derived atom types and hydrogen counts
from atom names that follow the AMCSD naming convention
(Wat == water, O-H == hydroxyl).
;
2
;cod-tools version 3.10.1
Id: cif_fix_AMCSD_aniso_labels 10200 2024-08-01 14:09:44Z saulius
;
2024-08-02T12:20:55+03:00
;Changed the following '_atom_site_aniso_label' values:
'OH' -> 'O-H'
;

loop_
_cod_related_entry_id
_cod_related_entry_database
_cod_related_entry_code
1 AMCSD 0006609
